data_4082142
loop_
_publ_author_name
'Smith, Elizabeth J.'
'Johnson, David G.'
'Thatcher, Robert J.'
'Whitwood, Adrian C.'
'Lynam, Jason M.'

_publ_section_title
;
 Mapping the Elimination of Water from Hydroxyvinylidene Complexes of
 Ruthenium(II): Access to Allenylidene and Vinylvinylidene Complexes in a
 Stepwise Fashion
;
_journal_issue 24
_journal_name_full Organometallics
_journal_page_first 7407
_journal_paper_doi 10.1021/om4009247
_journal_volume 32
_journal_year 2013
_chemical_formula_moiety 'B F4, C45 H43 O4 P2 Ru, 0.85(C3 H6 O1), 0.15(C4 H10 O)'
_chemical_formula_sum 'C48.15 H49.6 B F4 O5 P2 Ru'
_chemical_formula_weight 958.04
_chemical_name_systematic
;
 ? 
;
_space_group_crystal_system triclinic
_space_group_IT_number 2
_space_group_name_Hall '-P 1'
_space_group_name_H-M_alt 'P -1'
_symmetry_space_group_name_Hall '-P 1'
_symmetry_space_group_name_H-M 'P -1'
_atom_sites_solution_hydrogens geom
_atom_sites_solution_primary iterative
_atom_sites_solution_secondary difmap
_audit_creation_date 2013-06-19
_audit_creation_method
;
  Olex2 1.2
  (compiled Apr 23 2013 17:59:47, GUI svn.r4466)
;
_cell_angle_alpha 109.732(3)
_cell_angle_beta 90.580(3)
_cell_angle_gamma 107.771(3)
_cell_formula_units_Z 4
_cell_length_a 13.7465(5)
_cell_length_b 18.7040(7)
_cell_length_c 19.7169(6)
_cell_measurement_reflns_used 12385
_cell_measurement_temperature 110.00(10)
_cell_measurement_theta_max 25.9729
_cell_measurement_theta_min 2.8725
_cell_volume 4507.8(3)
_computing_cell_refinement
;
CrysAlisPro, Agilent Technologies,
Version 1.171.35.15 (release 03-08-2011 CrysAlis171 .NET)
(compiled Aug  3 2011,13:03:54)
;
_computing_data_collection
;
CrysAlisPro, Agilent Technologies,
Version 1.171.35.15 (release 03-08-2011 CrysAlis171 .NET)
(compiled Aug  3 2011,13:03:54)
;
_computing_data_reduction
;
CrysAlisPro, Agilent Technologies,
Version 1.171.35.15 (release 03-08-2011 CrysAlis171 .NET)
(compiled Aug  3 2011,13:03:54)
;
_computing_molecular_graphics
;
O. V. Dolomanov, L. J. Bourhis, R. J. Gildea, J. A. K. Howard and H. Puschmann,
OLEX2: a complete structure solution, refinement and analysis program.
J. Appl. Cryst. (2009). 42, 339-341.
;
_computing_publication_material
;
O. V. Dolomanov, L. J. Bourhis, R. J. Gildea, J. A. K. Howard and H. Puschmann,
OLEX2: a complete structure solution, refinement and analysis program.
J. Appl. Cryst. (2009). 42, 339-341.
;
_computing_structure_refinement
;
SHELXH, G.M. Sheldrick, Acta Cryst.
(2008). A64, 112-122
;
_computing_structure_solution 'SUPERFLIP, J. Appl. Cryst. (2007) 40, 786-790'
_diffrn_ambient_temperature 110.00(10)
_diffrn_detector_area_resol_mean 16.1450
_diffrn_measured_fraction_theta_full 0.809
_diffrn_measured_fraction_theta_max 0.809
_diffrn_measurement_details
;
  1 omega  -10.00   80.00   1.0000   60.0000
omega____ theta____ kappa____ phi______ frames
    -       11.2330   57.0000   60.0000 90

  2 omega   -3.00   80.00   1.0000   60.0000
omega____ theta____ kappa____ phi______ frames
    -       11.2330   57.0000 -180.0000 83

  3 omega  -58.00   33.00   1.0000   60.0000
omega____ theta____ kappa____ phi______ frames
    -       11.2330  -57.0000  -90.0000 91

  4 omega  -31.00   10.00   1.0000   60.0000
omega____ theta____ kappa____ phi______ frames
    -       -9.8267   57.0000  150.0000 41

  5 omega  -20.00   53.00   1.0000   60.0000
omega____ theta____ kappa____ phi______ frames
    -       11.2330  -99.0000   60.0000 73
;
_diffrn_measurement_device_type 'SuperNova, Single source at offset), Eos'
_diffrn_measurement_method '\w scans'
_diffrn_orient_matrix_UB_11 0.0289999000
_diffrn_orient_matrix_UB_12 -0.0230221000
_diffrn_orient_matrix_UB_13 0.0065318000
_diffrn_orient_matrix_UB_21 0.0064305000
_diffrn_orient_matrix_UB_22 -0.0136452000
_diffrn_orient_matrix_UB_23 -0.0373163000
_diffrn_orient_matrix_UB_31 0.0457988000
_diffrn_orient_matrix_UB_32 0.0331668000
_diffrn_orient_matrix_UB_33 0.0068839000
_diffrn_radiation_monochromator mirror
_diffrn_radiation_type 'Mo K\a'
_diffrn_radiation_wavelength 0.7107
_diffrn_reflns_av_R_equivalents 0.0000
_diffrn_reflns_av_unetI/netI 0.0509
_diffrn_reflns_limit_h_max 16
_diffrn_reflns_limit_h_min -15
_diffrn_reflns_limit_k_max 23
_diffrn_reflns_limit_k_min -22
_diffrn_reflns_limit_l_max 24
_diffrn_reflns_limit_l_min -24
_diffrn_reflns_number 24811
_diffrn_reflns_theta_full 26.11
_diffrn_reflns_theta_max 26.11
_diffrn_reflns_theta_min 2.89
_diffrn_source 'SuperNova (Mo) X-ray Source'
_exptl_absorpt_coefficient_mu 0.481
_exptl_absorpt_correction_T_max 1.00000
_exptl_absorpt_correction_T_min 0.87341
_exptl_absorpt_correction_type multi-scan
_exptl_absorpt_process_details
;
CrysAlisPro, Agilent Technologies,
Version 1.171.35.15 (release 03-08-2011 CrysAlis171 .NET)
(compiled Aug  3 2011,13:03:54)
Empirical absorption correction using spherical harmonics,
 implemented in SCALE3 ABSPACK scaling algorithm.
;
_exptl_crystal_colour violet
_exptl_crystal_colour_primary violet
_exptl_crystal_density_diffrn 1.412
_exptl_crystal_density_method 'not measured'
_exptl_crystal_description irregular
_exptl_crystal_F_000 1974
_exptl_crystal_size_max 0.2626
_exptl_crystal_size_mid 0.193
_exptl_crystal_size_min 0.1579
_refine_diff_density_max 1.301
_refine_diff_density_min -1.210
_refine_diff_density_rms 0.093
_refine_ls_extinction_method none
_refine_ls_goodness_of_fit_ref 1.021
_refine_ls_hydrogen_treatment constr
_refine_ls_matrix_type full
_refine_ls_number_parameters 1118
_refine_ls_number_reflns 24811
_refine_ls_number_restraints 72
_refine_ls_restrained_S_all 1.038
_refine_ls_R_factor_all 0.0647
_refine_ls_R_factor_gt 0.0460
_refine_ls_shift/su_max 0.001
_refine_ls_shift/su_mean 0.000
_refine_ls_structure_factor_coef Fsqd
_refine_ls_weighting_details 'calc w=1/[\s^2^(Fo^2^)+(0.0729P)^2^+2.5417P] where P=(Fo^2^+2Fc^2^)/3'
_refine_ls_weighting_scheme calc
_refine_ls_wR_factor_gt 0.1211
_refine_ls_wR_factor_ref 0.1280
_reflns_number_gt 19141
_reflns_number_total 24811
_reflns_threshold_expression >2sigma(I)
_cod_data_source_file om4009247_si_001.cif
_cod_data_source_block '[3b]BF4.CH3COCH3'
_cod_original_formula_sum 'C48.15 H49.60 B F4 O5 P2 Ru'
_cod_database_code 4082142
_chemical_oxdiff_formula C45h43B1F4O4P2Ru1
_chemical_oxdiff_usercomment ejs88-2
_olex2_refinement_description
;
1. Fixed Uiso
 At 1.2 times of:
  All C(H) groups, All C(H,H) groups
 At 1.5 times of:
  All C(H,H,H) groups
2. Restrained distances
 C98-O11 = C99-O11
 1.43 with sigma of 0.01
 C95A-C94A = C94A-C96A = C97-C98 = C99-C100
 1.52 with sigma of 0.01
 C94-O10
 1.21 with sigma of 0.01
 C95-C94 = C94-C96
 1.52 with sigma of 0.01
 O9-C91 = O9A-C91A
 1.21 with sigma of 0.01
 C94A-O10A = C91A-O9A
 1.21 with sigma of 0.01
 C93-C91 = C91A-C93A = C92A-C91A = C92-C91
 1.52 with sigma of 0.01
 C96A-C95A
 2.58 with sigma of 0.01
 C98-C99
 2.39 with sigma of 0.04
 C97-O11 = C100-O11
 2.41 with sigma of 0.04
 C95-C96
 2.58 with sigma of 0.01
 C96A-O10A = C95A-O10A
 2.4 with sigma of 0.01
 C95-O10 = C96-O10
 2.4 with sigma of 0.01
 C92-C93 = C92A-C93A
 2.58 with sigma of 0.01
 C92-O9 = C92A-O9A = C93-O9 = C93A-O9A
 2.4 with sigma of 0.01
3. Restrained planarity
 C94A, C95A, C96A, O10A
 with sigma of 0.05
 C94, C95, C96, C94, O10
 with sigma of 0.05
 C91, C92, C93, O9
 with sigma of 0.05
 C91A, C92A, C93A, O9A
 with sigma of 0.05
4. Uiso/Uaniso restraints and constraints
Uanis(O9) \\sim Ueq: with sigma of 0.01 and sigma for terminal atoms of 0.02
Uanis(C66A) = Uanis(C66)
Uanis(C65) = Uanis(C65A)
Uanis(C64A) = Uanis(C64)
Uanis(C63A) = Uanis(C63)
Uanis(C62A) = Uanis(C62)
Uanis(C61A) = Uanis(C61)
Uiso(C96) = Uiso(C99)
Uiso(O10) = Uiso(C98)
Uiso(C94) = Uiso(O11)
Uanis(C91A) = Uanis(C91) = Uanis(O9A)
Uanis(O9) = Uanis(C92A)
Uanis(C93A) = Uanis(C93) = Uanis(C92A) = Uanis(C92)
Uanis(C58) = Uanis(C58A)
Uanis(C57) = Uanis(C57A)
Uanis(C59) = Uanis(C59A)
Uanis(C60) = Uanis(C60A)
5. Others
 1*[Sof(C94A)+Sof(C95A)+Sof(H95D)+Sof(H95E)+Sof(H95F)+Sof(C96A)+Sof(H96D)+
 Sof(H96E)+Sof(H96F)+Sof(O10A)]+1*[Sof(C94)+Sof(C95)+Sof(H95A)+Sof(H95B)+
 Sof(H95C)+Sof(C96)+Sof(H96A)+Sof(H96B)+Sof(H96C)+Sof(O10)]+1*[Sof(C97)+
 Sof(H97A)+Sof(H97B)+Sof(H97C)+Sof(C98)+Sof(H98A)+Sof(H98B)+Sof(C99)+Sof(H99A)+
 Sof(H99B)+Sof(C100)+Sof(H10A)+Sof(H10B)+Sof(H10C)+Sof(O11)]=1 with esd of 0.001
 Sof(C55)=Sof(C56)=Sof(H56)=Sof(C57)=Sof(H57)=Sof(C58)=Sof(H58)=Sof(C59)=
 Sof(H59)=Sof(C60)=Sof(H60)=1-FVAR(1)
 Sof(C55A)=Sof(C56A)=Sof(H56A)=Sof(C57A)=Sof(H57A)=Sof(C58A)=Sof(H58A)=
 Sof(C59A)=Sof(H59A)=Sof(C60A)=Sof(H60A)=FVAR(1)
 Sof(C61A)=Sof(C62A)=Sof(H62A)=Sof(C63A)=Sof(H63A)=Sof(C64A)=Sof(H64A)=
 Sof(C65A)=Sof(H65A)=Sof(C66A)=Sof(H66A)=1-FVAR(2)
 Sof(C61)=Sof(C62)=Sof(H62)=Sof(C63)=Sof(H63)=Sof(C64)=Sof(H64)=Sof(C65)=
 Sof(H65)=Sof(C66)=Sof(H66)=FVAR(2)
 Sof(C91)=Sof(C92)=Sof(H92A)=Sof(H92B)=Sof(H92C)=Sof(C93)=Sof(H93A)=Sof(H93B)=
 Sof(H93C)=Sof(O9)=1-FVAR(3)
 Sof(C91A)=Sof(C92A)=Sof(H92D)=Sof(H92E)=Sof(H92F)=Sof(C93A)=Sof(H93D)=
 Sof(H93E)=Sof(H93F)=Sof(O9A)=FVAR(3)
 Sof(C94A)=Sof(C95A)=Sof(H95D)=Sof(H95E)=Sof(H95F)=Sof(C96A)=Sof(H96D)=
 Sof(H96E)=Sof(H96F)=Sof(O10A)=FVAR(4)
 Sof(C94)=Sof(C95)=Sof(H95A)=Sof(H95B)=Sof(H95C)=Sof(C96)=Sof(H96A)=Sof(H96B)=
 Sof(H96C)=Sof(O10)=FVAR(5)
 Sof(C97)=Sof(H97A)=Sof(H97B)=Sof(H97C)=Sof(C98)=Sof(H98A)=Sof(H98B)=Sof(C99)=
 Sof(H99A)=Sof(H99B)=Sof(C100)=Sof(H10A)=Sof(H10B)=Sof(H10C)=Sof(O11)=FVAR(6)
 Fixed Uiso: C94(0.1) C94A(0.1) C95(0.1) C95A(0.1) C96(0.1) C96A(0.1) C97(0.1)
 C98(0.1) C99(0.1) C100(0.1) O10(0.1) O10A(0.1) O11(0.1)
6.a Secondary CH2 refined with riding coordinates:
 C98(H98A,H98B), C99(H99A,H99B)
6.b Me refined with riding coordinates:
 C92A(H92D,H92E,H92F), C93(H93A,H93B,H93C), C93A(H93D,H93E,H93F), C95(H95A,
 H95B,H95C), C95A(H95D,H95E,H95F), C96(H96A,H96B,H96C), C96A(H96D,H96E,H96F),
 C97(H97A,H97B,H97C), C100(H10A,H10B,H10C)
6.c Aromatic/amide H refined with riding coordinates:
 C6(H6), C11(H11), C12(H12), C13(H13), C14(H14), C15(H15), C17(H17), C18(H18),
 C19(H19), C20(H20), C21(H21), C23(H23), C24(H24), C25(H25), C26(H26), C27(H27),
  C29(H29), C30(H30), C31(H31), C32(H32), C33(H33), C35(H35), C36(H36),
 C37(H37), C38(H38), C39(H39), C41(H41), C42(H42), C43(H43), C44(H44), C45(H45),
  C51(H51), C56(H56), C57(H57), C58(H58), C59(H59), C60(H60), C56A(H56A),
 C57A(H57A), C58A(H58A), C59A(H59A), C60A(H60A), C62(H62), C63(H63), C64(H64),
 C65(H65), C66(H66), C62A(H62A), C63A(H63A), C64A(H64A), C65A(H65A), C66A(H66A),
  C68(H68), C69(H69), C70(H70), C71(H71), C72(H72), C74(H74), C75(H75),
 C76(H76), C77(H77), C78(H78), C80(H80), C81(H81), C82(H82), C83(H83), C84(H84),
  C86(H86), C87(H87), C88(H88), C89(H89), C90(H90)
6.d Fitted hexagon refined as free rotating group:
 C55(C56,C57,C58,C59,C60), C55A(C56A,C57A,C58A,C59A,C60A), C61(C62,C63,C64,C65,
 C66), C61A(C62A,C63A,C64A,C65A,C66A)
6.e Idealised Me refined as rotating group:
 C2(H2A,H2B,H2C), C4(H4A,H4B,H4C), C8(H8A,H8B,H8C), C9(H9A,H9B,H9C), C47(H47A,
 H47B,H47C), C49(H49A,H49B,H49C), C53(H53A,H53B,H53C), C54(H54A,H54B,H54C),
 C92(H92A,H92B,H92C)
;

loop_
_space_group_symop_id
_space_group_symop_operation_xyz
1 'x, y, z'
2 '-x, -y, -z'

loop_
_atom_site_label
_atom_site_type_symbol
_atom_site_fract_x
_atom_site_fract_y
_atom_site_fract_z
_atom_site_U_iso_or_equiv
_atom_site_adp_type
_atom_site_occupancy
_atom_site_symmetry_multiplicity
_atom_site_calc_flag
_atom_site_refinement_flags
_atom_site_disorder_assembly
_atom_site_disorder_group
B1 B 0.7102(4) 0.1816(3) 0.9526(3) 0.0309(11) Uani 1 1 d . . .
F1 F 0.7895(2) 0.24212(17) 0.99935(16) 0.0748(9) Uani 1 1 d . . .
F2 F 0.64883(17) 0.21419(12) 0.92429(11) 0.0332(5) Uani 1 1 d . . .
F3 F 0.7469(2) 0.13311(13) 0.89703(14) 0.0501(7) Uani 1 1 d . . .
F4 F 0.6493(2) 0.13528(17) 0.98735(17) 0.0698(9) Uani 1 1 d . . .
B2 B 0.0735(4) 0.8315(3) 0.5670(3) 0.0323(11) Uani 1 1 d . . .
F5 F 0.1370(2) 0.87505(15) 0.63187(15) 0.0626(8) Uani 1 1 d . . .
F6 F 0.05066(19) 0.88387(13) 0.53929(13) 0.0450(6) Uani 1 1 d . . .
F7 F 0.1203(2) 0.78579(16) 0.51851(17) 0.0727(9) Uani 1 1 d . . .
F8 F -0.01757(19) 0.78293(15) 0.57851(13) 0.0523(7) Uani 1 1 d . . .
C1 C 0.4960(3) 0.31111(19) 0.50208(19) 0.0229(9) Uani 1 1 d . . .
C2 C 0.5144(3) 0.3596(2) 0.58172(19) 0.0336(10) Uani 1 1 d . . .
H2A H 0.5739 0.4084 0.5917 0.050 Uiso 1 1 calc R . .
H2B H 0.5280 0.3276 0.6089 0.050 Uiso 1 1 calc R . .
H2C H 0.4534 0.3744 0.5967 0.050 Uiso 1 1 calc R . .
C3 C 0.4585(3) 0.11905(19) 0.22512(19) 0.0204(8) Uani 1 1 d . . .
C4 C 0.4253(3) 0.0659(2) 0.14792(18) 0.0283(9) Uani 1 1 d . . .
H4A H 0.4670 0.0910 0.1169 0.042 Uiso 1 1 calc R . .
H4B H 0.3526 0.0577 0.1353 0.042 Uiso 1 1 calc R . .
H4C H 0.4344 0.0139 0.1406 0.042 Uiso 1 1 calc R . .
C5 C 0.5915(3) 0.20306(18) 0.31546(17) 0.0181(8) Uani 1 1 d . . .
C6 C 0.6995(3) 0.2397(2) 0.33330(19) 0.0241(8) Uani 1 1 d . . .
H6 H 0.7208 0.2803 0.3802 0.029 Uiso 1 1 calc R . .
C7 C 0.7773(3) 0.2267(2) 0.2951(2) 0.0280(9) Uani 1 1 d . . .
C8 C 0.7671(3) 0.1609(2) 0.2233(2) 0.0397(11) Uani 1 1 d . . .
H8A H 0.7494 0.1776 0.1841 0.060 Uiso 1 1 calc R . .
H8B H 0.7127 0.1120 0.2219 0.060 Uiso 1 1 calc R . .
H8C H 0.8325 0.1501 0.2171 0.060 Uiso 1 1 calc R . .
C9 C 0.8853(3) 0.2822(2) 0.3236(2) 0.0382(10) Uani 1 1 d . . .
H9A H 0.9099 0.3122 0.2915 0.057 Uiso 1 1 calc R . .
H9B H 0.9300 0.2507 0.3256 0.057 Uiso 1 1 calc R . .
H9C H 0.8866 0.3199 0.3725 0.057 Uiso 1 1 calc R . .
C10 C 0.5395(3) 0.15105(19) 0.50368(18) 0.0195(8) Uani 1 1 d . . .
C11 C 0.6456(3) 0.1916(2) 0.5148(2) 0.0255(9) Uani 1 1 d . . .
H11 H 0.6805 0.1989 0.4751 0.031 Uiso 1 1 calc R . .
C12 C 0.7002(3) 0.2211(2) 0.5834(2) 0.0322(10) Uani 1 1 d . . .
H12 H 0.7727 0.2467 0.5904 0.039 Uiso 1 1 calc R . .
C13 C 0.6480(4) 0.2129(2) 0.6416(2) 0.0361(10) Uani 1 1 d . . .
H13 H 0.6852 0.2341 0.6888 0.043 Uiso 1 1 calc R . .
C14 C 0.5449(4) 0.1753(2) 0.6323(2) 0.0344(10) Uani 1 1 d . . .
H14 H 0.5105 0.1705 0.6729 0.041 Uiso 1 1 calc R . .
C15 C 0.4895(3) 0.1439(2) 0.56353(19) 0.0269(9) Uani 1 1 d . . .
H15 H 0.4172 0.1174 0.5572 0.032 Uiso 1 1 calc R . .
C16 C 0.3370(3) 0.06684(19) 0.42591(18) 0.0196(8) Uani 1 1 d . . .
C17 C 0.3157(3) -0.00434(19) 0.43983(19) 0.0237(9) Uani 1 1 d . . .
H17 H 0.3681 -0.0279 0.4391 0.028 Uiso 1 1 calc R . .
C18 C 0.2197(3) -0.0404(2) 0.4546(2) 0.0274(9) Uani 1 1 d . . .
H18 H 0.2061 -0.0882 0.4652 0.033 Uiso 1 1 calc R . .
C19 C 0.1418(3) -0.0072(2) 0.45408(19) 0.0262(9) Uani 1 1 d . . .
H19 H 0.0753 -0.0323 0.4643 0.031 Uiso 1 1 calc R . .
C20 C 0.1617(3) 0.0623(2) 0.43868(19) 0.0281(9) Uani 1 1 d . . .
H20 H 0.1085 0.0844 0.4370 0.034 Uiso 1 1 calc R . .
C21 C 0.2595(3) 0.0995(2) 0.42568(18) 0.0227(8) Uani 1 1 d . . .
H21 H 0.2735 0.1482 0.4165 0.027 Uiso 1 1 calc R . .
C22 C 0.5068(3) 0.03927(19) 0.35138(18) 0.0195(8) Uani 1 1 d . . .
C23 C 0.4346(3) -0.01720(19) 0.29259(18) 0.0239(9) Uani 1 1 d . . .
H23 H 0.3653 -0.0176 0.2905 0.029 Uiso 1 1 calc R . .
C24 C 0.4637(3) -0.0727(2) 0.2372(2) 0.0315(10) Uani 1 1 d . . .
H24 H 0.4144 -0.1111 0.1974 0.038 Uiso 1 1 calc R . .
C25 C 0.5637(4) -0.0720(2) 0.2402(2) 0.0363(11) Uani 1 1 d . . .
H25 H 0.5836 -0.1103 0.2026 0.044 Uiso 1 1 calc R . .
C26 C 0.6352(3) -0.0160(2) 0.2975(2) 0.0334(10) Uani 1 1 d . . .
H26 H 0.7047 -0.0152 0.2988 0.040 Uiso 1 1 calc R . .
C27 C 0.6072(3) 0.0385(2) 0.3524(2) 0.0274(9) Uani 1 1 d . . .
H27 H 0.6574 0.0765 0.3919 0.033 Uiso 1 1 calc R . .
C28 C 0.5013(3) 0.29936(19) 0.22778(18) 0.0212(8) Uani 1 1 d . . .
C29 C 0.4177(3) 0.2746(2) 0.17538(19) 0.0258(9) Uani 1 1 d . . .
H29 H 0.3519 0.2745 0.1897 0.031 Uiso 1 1 calc R . .
C30 C 0.4298(3) 0.2499(2) 0.1020(2) 0.0307(9) Uani 1 1 d . . .
H30 H 0.3722 0.2332 0.0666 0.037 Uiso 1 1 calc R . .
C31 C 0.5243(3) 0.2495(2) 0.0803(2) 0.0345(10) Uani 1 1 d . . .
H31 H 0.5322 0.2330 0.0301 0.041 Uiso 1 1 calc R . .
C32 C 0.6084(3) 0.2733(2) 0.1321(2) 0.0318(10) Uani 1 1 d . . .
H32 H 0.6739 0.2729 0.1174 0.038 Uiso 1 1 calc R . .
C33 C 0.5965(3) 0.2975(2) 0.20468(19) 0.0262(9) Uani 1 1 d . . .
H33 H 0.6542 0.3133 0.2398 0.031 Uiso 1 1 calc R . .
C34 C 0.5812(3) 0.42810(18) 0.36674(18) 0.0178(8) Uani 1 1 d . . .
C35 C 0.6421(3) 0.4716(2) 0.3295(2) 0.0316(10) Uani 1 1 d . . .
H35 H 0.6369 0.4492 0.2781 0.038 Uiso 1 1 calc R . .
C36 C 0.7110(3) 0.5475(2) 0.3667(2) 0.0392(11) Uani 1 1 d . . .
H36 H 0.7524 0.5772 0.3406 0.047 Uiso 1 1 calc R . .
C37 C 0.7200(3) 0.5804(2) 0.4409(2) 0.0357(10) Uani 1 1 d . . .
H37 H 0.7691 0.6318 0.4664 0.043 Uiso 1 1 calc R . .
C38 C 0.6580(3) 0.5388(2) 0.4779(2) 0.0333(10) Uani 1 1 d . . .
H38 H 0.6630 0.5620 0.5293 0.040 Uiso 1 1 calc R . .
C39 C 0.5886(3) 0.4639(2) 0.4418(2) 0.0295(10) Uani 1 1 d . . .
H39 H 0.5450 0.4361 0.4684 0.035 Uiso 1 1 calc R . .
C40 C 0.3655(3) 0.34845(19) 0.32711(17) 0.0174(8) Uani 1 1 d . . .
C41 C 0.2781(3) 0.29725(19) 0.34332(18) 0.0212(8) Uani 1 1 d . . .
H41 H 0.2830 0.2522 0.3535 0.025 Uiso 1 1 calc R . .
C42 C 0.1855(3) 0.3114(2) 0.34464(19) 0.0273(9) Uani 1 1 d . . .
H42 H 0.1267 0.2759 0.3550 0.033 Uiso 1 1 calc R . .
C43 C 0.1781(3) 0.3773(2) 0.3309(2) 0.0298(9) Uani 1 1 d . . .
H43 H 0.1147 0.3881 0.3332 0.036 Uiso 1 1 calc R . .
C44 C 0.2622(3) 0.4271(2) 0.3139(2) 0.0308(9) Uani 1 1 d . . .
H44 H 0.2562 0.4715 0.3030 0.037 Uiso 1 1 calc R . .
C45 C 0.3555(3) 0.4135(2) 0.3124(2) 0.0255(9) Uani 1 1 d . . .
H45 H 0.4134 0.4491 0.3012 0.031 Uiso 1 1 calc R . .
O1 O 0.57364(19) 0.30595(12) 0.46799(12) 0.0219(6) Uani 1 1 d . . .
O2 O 0.40721(19) 0.27529(13) 0.46789(12) 0.0224(6) Uani 1 1 d . . .
O3 O 0.40295(18) 0.14185(12) 0.26955(12) 0.0178(5) Uani 1 1 d . . .
O4 O 0.56123(18) 0.14491(13) 0.24418(12) 0.0213(6) Uani 1 1 d . . .
P1 P 0.46777(7) 0.11879(5) 0.41453(5) 0.0174(2) Uani 1 1 d . . .
P2 P 0.48639(7) 0.32829(5) 0.32377(5) 0.0175(2) Uani 1 1 d . . .
Ru1 Ru 0.48885(2) 0.225350(15) 0.369672(14) 0.01560(8) Uani 1 1 d . . .
C46 C 0.2733(3) 0.3292(2) 1.0035(2) 0.0284(9) Uani 1 1 d . . .
C47 C 0.3072(4) 0.3902(2) 1.0791(2) 0.0454(12) Uani 1 1 d . . .
H47A H 0.3111 0.4433 1.0787 0.068 Uiso 1 1 calc R . .
H47B H 0.3751 0.3919 1.0965 0.068 Uiso 1 1 calc R . .
H47C H 0.2575 0.3753 1.1113 0.068 Uiso 1 1 calc R . .
C48 C 0.1380(3) 0.12198(18) 0.73126(19) 0.0200(8) Uani 1 1 d . . .
C49 C 0.1259(3) 0.0651(2) 0.65647(19) 0.0276(9) Uani 1 1 d . . .
H49A H 0.0792 0.0748 0.6253 0.041 Uiso 1 1 calc R . .
H49B H 0.0972 0.0099 0.6557 0.041 Uiso 1 1 calc R . .
H49C H 0.1932 0.0726 0.6386 0.041 Uiso 1 1 calc R . .
C50 C 0.0750(3) 0.20519(19) 0.81999(18) 0.0191(8) Uani 1 1 d . . .
C51 C -0.0066(3) 0.2382(2) 0.8383(2) 0.0249(9) Uani 1 1 d . . .
H51 H 0.0042 0.2771 0.8859 0.030 Uiso 1 1 calc R . .
C52 C -0.0957(3) 0.2232(2) 0.7995(2) 0.0280(9) Uani 1 1 d . . .
C53 C -0.1359(3) 0.1605(2) 0.7252(2) 0.0383(11) Uani 1 1 d . . .
H53A H -0.0952 0.1772 0.6894 0.057 Uiso 1 1 calc R . .
H53B H -0.2082 0.1542 0.7133 0.057 Uiso 1 1 calc R . .
H53C H -0.1307 0.1092 0.7246 0.057 Uiso 1 1 calc R . .
C54 C -0.1618(3) 0.2734(2) 0.8290(2) 0.0423(11) Uani 1 1 d . . .
H54A H -0.1306 0.3120 0.8777 0.063 Uiso 1 1 calc R . .
H54B H -0.2302 0.2388 0.8319 0.063 Uiso 1 1 calc R . .
H54C H -0.1681 0.3025 0.7971 0.063 Uiso 1 1 calc R . .
C55 C 0.2355(9) 0.3009(7) 0.7279(6) 0.018(4) Uani 0.357(11) 1 d PG A 2
C56 C 0.1389(9) 0.3049(8) 0.7122(6) 0.031(4) Uani 0.357(11) 1 d PG A 2
H56 H 0.1031 0.3269 0.7505 0.037 Uiso 0.357(11) 1 calc PR A 2
C57 C 0.0946(9) 0.2768(9) 0.6405(7) 0.055(3) Uani 0.357(11) 1 d PG A 2
H57 H 0.0286 0.2795 0.6298 0.067 Uiso 0.357(11) 1 calc PR A 2
C58 C 0.1470(11) 0.2447(8) 0.5844(6) 0.063(4) Uani 0.357(11) 1 d PG A 2
H58 H 0.1167 0.2255 0.5354 0.075 Uiso 0.357(11) 1 calc PR A 2
C59 C 0.2436(12) 0.2407(8) 0.6001(6) 0.053(3) Uani 0.357(11) 1 d PG A 2
H59 H 0.2794 0.2188 0.5617 0.064 Uiso 0.357(11) 1 calc PR A 2
C60 C 0.2878(9) 0.2688(8) 0.6718(7) 0.040(3) Uani 0.357(11) 1 d PG A 2
H60 H 0.3539 0.2661 0.6825 0.048 Uiso 0.357(11) 1 calc PR A 2
C55A C 0.2198(6) 0.3171(4) 0.7449(3) 0.026(3) Uani 0.643(11) 1 d PG A 1
C56A C 0.1308(6) 0.3364(5) 0.7395(3) 0.035(2) Uani 0.643(11) 1 d PG A 1
H56A H 0.1099 0.3681 0.7816 0.042 Uiso 0.643(11) 1 calc PR A 1
C57A C 0.0723(5) 0.3092(5) 0.6723(4) 0.055(3) Uani 0.643(11) 1 d PG A 1
H57A H 0.0115 0.3223 0.6686 0.067 Uiso 0.643(11) 1 calc PR A 1
C58A C 0.1029(6) 0.2627(4) 0.6106(3) 0.063(4) Uani 0.643(11) 1 d PG A 1
H58A H 0.0630 0.2441 0.5647 0.075 Uiso 0.643(11) 1 calc PR A 1
C59A C 0.1920(7) 0.2435(4) 0.6160(4) 0.053(3) Uani 0.643(11) 1 d PG A 1
H59A H 0.2129 0.2118 0.5739 0.064 Uiso 0.643(11) 1 calc PR A 1
C60A C 0.2505(6) 0.2707(4) 0.6832(4) 0.040(3) Uani 0.643(11) 1 d PG A 1
H60A H 0.3113 0.2576 0.6869 0.048 Uiso 0.643(11) 1 calc PR A 1
C61 C 0.2919(3) 0.43579(18) 0.8942(2) 0.0223(13) Uani 0.684(4) 1 d PG A 1
C62 C 0.2010(3) 0.4499(2) 0.9146(2) 0.0449(16) Uani 0.684(4) 1 d PG A 1
H62 H 0.1369 0.4079 0.8966 0.054 Uiso 0.684(4) 1 calc PR A 1
C63 C 0.2039(3) 0.5254(2) 0.9612(3) 0.0592(19) Uani 0.684(4) 1 d PG A 1
H63 H 0.1418 0.5351 0.9751 0.071 Uiso 0.684(4) 1 calc PR A 1
C64 C 0.2977(4) 0.58690(18) 0.9875(2) 0.054(2) Uani 0.684(4) 1 d PG A 1
H64 H 0.2997 0.6385 1.0194 0.065 Uiso 0.684(4) 1 calc PR A 1
C65 C 0.3886(3) 0.5728(2) 0.9671(2) 0.048(2) Uani 0.684(4) 1 d PG A 1
H65 H 0.4527 0.6148 0.9851 0.058 Uiso 0.684(4) 1 calc PR A 1
C66 C 0.3857(3) 0.4973(2) 0.9205(2) 0.0324(16) Uani 0.684(4) 1 d PG A 1
H66 H 0.4478 0.4876 0.9066 0.039 Uiso 0.684(4) 1 calc PR A 1
C61A C 0.2946(9) 0.4355(4) 0.8738(5) 0.0223(13) Uani 0.316(4) 1 d PG A 2
C62A C 0.2349(7) 0.4765(5) 0.8564(5) 0.0449(16) Uani 0.316(4) 1 d PG A 2
H62A H 0.1876 0.4515 0.8132 0.054 Uiso 0.316(4) 1 calc PR A 2
C63A C 0.2445(8) 0.5539(5) 0.9023(5) 0.0592(19) Uani 0.316(4) 1 d PG A 2
H63A H 0.2037 0.5819 0.8904 0.071 Uiso 0.316(4) 1 calc PR A 2
C64A C 0.3137(11) 0.5905(5) 0.9656(5) 0.054(2) Uani 0.316(4) 1 d PG A 2
H64A H 0.3202 0.6434 0.9970 0.065 Uiso 0.316(4) 1 calc PR A 2
C65A C 0.3733(9) 0.5495(6) 0.9830(5) 0.048(2) Uani 0.316(4) 1 d PG A 2
H65A H 0.4206 0.5745 1.0263 0.058 Uiso 0.316(4) 1 calc PR A 2
C66A C 0.3638(8) 0.4720(6) 0.9371(6) 0.0324(16) Uani 0.316(4) 1 d PG A 2
H66A H 0.4045 0.4440 0.9490 0.039 Uiso 0.316(4) 1 calc PR A 2
C67 C 0.4188(3) 0.34438(19) 0.81739(18) 0.0210(8) Uani 1 1 d . A .
C68 C 0.4751(3) 0.3985(2) 0.7858(2) 0.0345(10) Uani 1 1 d . . .
H68 H 0.4424 0.4289 0.7695 0.041 Uiso 1 1 calc R . .
C69 C 0.5760(4) 0.4080(2) 0.7782(2) 0.0389(11) Uani 1 1 d . . .
H69 H 0.6131 0.4447 0.7566 0.047 Uiso 1 1 calc R . .
C70 C 0.6246(3) 0.3645(2) 0.8019(2) 0.0333(10) Uani 1 1 d . . .
H70 H 0.6954 0.3720 0.7972 0.040 Uiso 1 1 calc R . .
C71 C 0.5712(3) 0.3106(2) 0.8322(2) 0.0333(10) Uani 1 1 d . . .
H71 H 0.6044 0.2801 0.8477 0.040 Uiso 1 1 calc R . .
C72 C 0.4686(3) 0.3008(2) 0.8400(2) 0.0267(9) Uani 1 1 d . . .
H72 H 0.4318 0.2636 0.8613 0.032 Uiso 1 1 calc R . .
C73 C 0.0232(3) 0.04586(19) 0.85822(18) 0.0204(8) Uani 1 1 d . A .
C74 C 0.0461(3) -0.01173(19) 0.80048(19) 0.0247(9) Uani 1 1 d . . .
H74 H 0.1146 -0.0128 0.7986 0.030 Uiso 1 1 calc R . .
C75 C -0.0306(3) -0.0669(2) 0.7462(2) 0.0327(10) Uani 1 1 d . . .
H75 H -0.0151 -0.1067 0.7073 0.039 Uiso 1 1 calc R . .
C76 C -0.1304(3) -0.0647(2) 0.7481(2) 0.0390(11) Uani 1 1 d . . .
H76 H -0.1829 -0.1026 0.7101 0.047 Uiso 1 1 calc R . .
C77 C -0.1538(3) -0.0079(2) 0.8049(2) 0.0358(10) Uani 1 1 d . . .
H77 H -0.2223 -0.0066 0.8062 0.043 Uiso 1 1 calc R . .
C78 C -0.0768(3) 0.0474(2) 0.8601(2) 0.0278(9) Uani 1 1 d . . .
H78 H -0.0928 0.0864 0.8995 0.033 Uiso 1 1 calc R . .
C79 C 0.0879(3) 0.1594(2) 1.01054(18) 0.0218(8) Uani 1 1 d . A .
C80 C 0.1338(3) 0.1535(2) 1.07055(19) 0.0259(9) Uani 1 1 d . . .
H80 H 0.1844 0.1276 1.0647 0.031 Uiso 1 1 calc R . .
C81 C 0.1064(3) 0.1853(2) 1.1389(2) 0.0328(10) Uani 1 1 d . . .
H81 H 0.1392 0.1818 1.1798 0.039 Uiso 1 1 calc R . .
C82 C 0.0320(3) 0.2217(2) 1.1480(2) 0.0372(11) Uani 1 1 d . . .
H82 H 0.0126 0.2426 1.1949 0.045 Uiso 1 1 calc R . .
C83 C -0.0146(3) 0.2278(2) 1.0882(2) 0.0332(10) Uani 1 1 d . . .
H83 H -0.0668 0.2522 1.0939 0.040 Uiso 1 1 calc R . .
C84 C 0.0147(3) 0.1986(2) 1.0209(2) 0.0276(9) Uani 1 1 d . . .
H84 H -0.0152 0.2051 0.9807 0.033 Uiso 1 1 calc R . .
C85 C 0.2172(3) 0.07363(19) 0.93271(18) 0.0202(8) Uani 1 1 d . A .
C86 C 0.3210(3) 0.1043(2) 0.92834(18) 0.0215(8) Uani 1 1 d . . .
H86 H 0.3468 0.1524 0.9182 0.026 Uiso 1 1 calc R . .
C87 C 0.3883(3) 0.0649(2) 0.93880(19) 0.0254(9) Uani 1 1 d . . .
H87 H 0.4596 0.0858 0.9353 0.030 Uiso 1 1 calc R . .
C88 C 0.3507(3) -0.0040(2) 0.95411(19) 0.0255(9) Uani 1 1 d . . .
H88 H 0.3962 -0.0308 0.9617 0.031 Uiso 1 1 calc R . .
C89 C 0.2465(3) -0.0348(2) 0.95861(19) 0.0267(9) Uani 1 1 d . . .
H89 H 0.2212 -0.0824 0.9697 0.032 Uiso 1 1 calc R . .
C90 C 0.1799(3) 0.0026(2) 0.94729(19) 0.0251(9) Uani 1 1 d . . .
H90 H 0.1084 -0.0197 0.9493 0.030 Uiso 1 1 calc R . .
O5 O 0.1858(2) 0.31619(13) 0.97164(12) 0.0242(6) Uani 1 1 d . . .
O6 O 0.3303(2) 0.29098(13) 0.97019(13) 0.0263(6) Uani 1 1 d . . .
O7 O 0.21473(18) 0.14676(12) 0.77680(12) 0.0188(5) Uani 1 1 d . . .
O8 O 0.05749(18) 0.14805(12) 0.74885(12) 0.0208(6) Uani 1 1 d . . .
P3 P 0.28556(8) 0.33428(5) 0.83048(5) 0.0222(2) Uani 1 1 d . . .
P4 P 0.13109(7) 0.12643(5) 0.92164(5) 0.0184(2) Uani 1 1 d . . .
Ru2 Ru 0.19904(2) 0.231290(15) 0.875377(15) 0.01732(8) Uani 1 1 d . A .
C91 C 0.9314(6) 0.4416(4) 0.5756(4) 0.111(3) Uani 0.777(4) 1 d PD B 2
C91A C 0.8420(12) 0.4276(8) 0.6507(7) 0.111(3) Uani 0.223(4) 1 d PD B 1
C92 C 1.0158(5) 0.4172(4) 0.5387(4) 0.0900(19) Uani 0.777(4) 1 d PD B 2
H92A H 1.0007 0.3592 0.5262 0.135 Uiso 0.777(4) 1 calc PR B 2
H92B H 1.0808 0.4463 0.5712 0.135 Uiso 0.777(4) 1 calc PR B 2
H92C H 1.0218 0.4300 0.4943 0.135 Uiso 0.777(4) 1 calc PR B 2
C92A C 0.9417(14) 0.4220(16) 0.6222(10) 0.0900(19) Uani 0.223(4) 1 d PD B 1
H92D H 0.9992 0.4554 0.6608 0.135 Uiso 0.223(4) 1 calc PR B 1
H92E H 0.9507 0.4409 0.5812 0.135 Uiso 0.223(4) 1 calc PR B 1
H92F H 0.9401 0.3659 0.6059 0.135 Uiso 0.223(4) 1 calc PR B 1
C93 C 0.8291(5) 0.4116(4) 0.5357(4) 0.0900(19) Uani 0.777(4) 1 d PD B 2
H93A H 0.7860 0.3662 0.5477 0.135 Uiso 0.777(4) 1 calc PR B 2
H93B H 0.8339 0.3939 0.4834 0.135 Uiso 0.777(4) 1 calc PR B 2
H93C H 0.7983 0.4545 0.5491 0.135 Uiso 0.777(4) 1 calc PR B 2
C93A C 0.8302(11) 0.4287(11) 0.7271(7) 0.0900(19) Uani 0.223(4) 1 d PD B 1
H93D H 0.8395 0.3803 0.7311 0.135 Uiso 0.223(4) 1 calc PR B 1
H93E H 0.7613 0.4299 0.7383 0.135 Uiso 0.223(4) 1 calc PR B 1
H93F H 0.8822 0.4765 0.7615 0.135 Uiso 0.223(4) 1 calc PR B 1
C94 C 1.0028(12) 0.5394(8) 0.8652(9) 0.100 Uiso 0.246(6) 1 d PD C 1
C94A C 0.9904(8) 0.5080(6) 0.7910(6) 0.100 Uiso 0.447(4) 1 d PD D 2
C95 C 0.9799(8) 0.4544(6) 0.8646(9) 0.100 Uiso 0.246(6) 1 d PD C 1
H95A H 1.0182 0.4559 0.9075 0.150 Uiso 0.246(6) 1 calc PR C 1
H95B H 1.0007 0.4219 0.8206 0.150 Uiso 0.246(6) 1 calc PR C 1
H95C H 0.9059 0.4307 0.8654 0.150 Uiso 0.246(6) 1 calc PR C 1
C95A C 0.9727(10) 0.4264(6) 0.7855(8) 0.100 Uiso 0.447(4) 1 d PD D 2
H95D H 0.9783 0.4242 0.8343 0.150 Uiso 0.447(4) 1 calc PR D 2
H95E H 1.0242 0.4064 0.7584 0.150 Uiso 0.447(4) 1 calc PR D 2
H95F H 0.9037 0.3929 0.7600 0.150 Uiso 0.447(4) 1 calc PR D 2
C96 C 1.091(2) 0.5691(14) 0.8248(18) 0.100 Uiso 0.246(6) 1 d PD C 1
H96A H 1.0685 0.5936 0.7935 0.150 Uiso 0.246(6) 1 calc PR C 1
H96B H 1.1117 0.5237 0.7950 0.150 Uiso 0.246(6) 1 calc PR C 1
H96C H 1.1497 0.6091 0.8599 0.150 Uiso 0.246(6) 1 calc PR C 1
C96A C 1.0889(8) 0.5493(8) 0.7639(6) 0.100 Uiso 0.447(4) 1 d PD D 2
H96D H 1.0871 0.5199 0.7121 0.150 Uiso 0.447(4) 1 calc PR D 2
H96E H 1.1492 0.5495 0.7910 0.150 Uiso 0.447(4) 1 calc PR D 2
H96F H 1.0930 0.6047 0.7715 0.150 Uiso 0.447(4) 1 calc PR D 2
C97 C 0.8976(8) 0.5110(12) 0.9520(11) 0.100 Uiso 0.304(5) 1 d PD E 3
H97A H 0.8700 0.4617 0.9093 0.150 Uiso 0.304(5) 1 calc PR E 3
H97B H 0.8423 0.5332 0.9684 0.150 Uiso 0.304(5) 1 calc PR E 3
H97C H 0.9257 0.4988 0.9910 0.150 Uiso 0.304(5) 1 calc PR E 3
C98 C 0.9819(18) 0.5717(11) 0.9325(10) 0.100 Uiso 0.304(5) 1 d PD E 3
H98A H 0.9586 0.6164 0.9310 0.120 Uiso 0.304(5) 1 calc PR E 3
H98B H 1.0440 0.5941 0.9687 0.120 Uiso 0.304(5) 1 calc PR E 3
C99 C 1.074(2) 0.5894(11) 0.8362(14) 0.100 Uiso 0.304(5) 1 d PD E 3
H99A H 1.1214 0.6335 0.8777 0.120 Uiso 0.304(5) 1 calc PR E 3
H99B H 1.0353 0.6120 0.8111 0.120 Uiso 0.304(5) 1 calc PR E 3
C100 C 1.1317(18) 0.5415(13) 0.7845(12) 0.100 Uiso 0.304(5) 1 d PD E 3
H10A H 1.1610 0.5691 0.7514 0.150 Uiso 0.304(5) 1 calc PR E 3
H10B H 1.0840 0.4878 0.7563 0.150 Uiso 0.304(5) 1 calc PR E 3
H10C H 1.1871 0.5365 0.8123 0.150 Uiso 0.304(5) 1 calc PR E 3
O9 O 0.9494(4) 0.4875(3) 0.6408(3) 0.0900(5) Uani 0.777(4) 1 d PDU B 2
O9A O 0.7717(13) 0.4277(9) 0.6118(7) 0.111(3) Uani 0.223(4) 1 d PD B 1
O10 O 0.9497(14) 0.5793(8) 0.8963(11) 0.100 Uiso 0.246(6) 1 d PD C 1
O10A O 0.9282(7) 0.5447(5) 0.8175(6) 0.100 Uiso 0.447(4) 1 d PD D 2
O11 O 1.0047(13) 0.5273(8) 0.8593(8) 0.100 Uiso 0.304(5) 1 d PD E 3

loop_
_atom_site_aniso_label
_atom_site_aniso_U_11
_atom_site_aniso_U_22
_atom_site_aniso_U_33
_atom_site_aniso_U_23
_atom_site_aniso_U_13
_atom_site_aniso_U_12
B1 0.032(3) 0.030(3) 0.036(3) 0.014(2) 0.005(2) 0.015(2)
F1 0.0477(19) 0.082(2) 0.067(2) -0.0021(16) -0.0266(16) 0.0176(16)
F2 0.0419(14) 0.0348(12) 0.0303(13) 0.0120(10) 0.0044(11) 0.0227(10)
F3 0.0557(18) 0.0442(14) 0.0594(17) 0.0152(13) 0.0218(14) 0.0319(12)
F4 0.069(2) 0.089(2) 0.110(2) 0.0805(19) 0.0512(19) 0.0549(17)
B2 0.025(3) 0.031(3) 0.041(3) 0.017(2) 0.008(2) 0.006(2)
F5 0.0492(18) 0.0561(16) 0.071(2) 0.0212(14) -0.0259(15) 0.0039(13)
F6 0.0401(15) 0.0453(14) 0.0539(16) 0.0252(12) 0.0029(12) 0.0118(11)
F7 0.068(2) 0.0687(18) 0.089(2) 0.0179(16) 0.0403(19) 0.0443(16)
F8 0.0333(15) 0.0676(16) 0.0494(16) 0.0349(13) 0.0044(12) -0.0083(13)
C1 0.040(3) 0.0143(19) 0.017(2) 0.0047(16) 0.0037(19) 0.0128(17)
C2 0.047(3) 0.033(2) 0.019(2) 0.0040(18) 0.0006(19) 0.0179(19)
C3 0.022(2) 0.0182(19) 0.020(2) 0.0091(16) 0.0006(17) 0.0034(16)
C4 0.033(2) 0.031(2) 0.012(2) -0.0024(16) 0.0050(17) 0.0089(17)
C5 0.026(2) 0.0152(18) 0.0105(19) 0.0049(15) -0.0001(15) 0.0036(15)
C6 0.021(2) 0.030(2) 0.016(2) 0.0048(16) -0.0005(17) 0.0059(16)
C7 0.022(2) 0.036(2) 0.028(2) 0.0139(18) 0.0031(18) 0.0090(17)
C8 0.031(3) 0.047(3) 0.041(3) 0.012(2) 0.016(2) 0.017(2)
C9 0.023(2) 0.051(3) 0.037(3) 0.017(2) 0.0038(19) 0.0057(19)
C10 0.027(2) 0.0171(18) 0.0128(19) 0.0008(15) -0.0012(16) 0.0100(15)
C11 0.027(2) 0.025(2) 0.023(2) 0.0060(17) -0.0003(18) 0.0102(17)
C12 0.031(2) 0.030(2) 0.030(2) 0.0015(18) -0.0082(19) 0.0135(18)
C13 0.053(3) 0.041(2) 0.019(2) 0.0037(18) -0.010(2) 0.029(2)
C14 0.053(3) 0.039(2) 0.014(2) 0.0092(18) 0.004(2) 0.021(2)
C15 0.036(2) 0.028(2) 0.023(2) 0.0112(17) 0.0048(18) 0.0158(17)
C16 0.022(2) 0.024(2) 0.0115(19) 0.0035(15) 0.0037(15) 0.0080(16)
C17 0.029(2) 0.020(2) 0.023(2) 0.0068(16) 0.0059(17) 0.0104(16)
C18 0.030(2) 0.027(2) 0.024(2) 0.0096(17) 0.0080(18) 0.0063(17)
C19 0.022(2) 0.032(2) 0.020(2) 0.0077(17) 0.0029(17) 0.0030(17)
C20 0.025(2) 0.032(2) 0.024(2) 0.0059(18) -0.0003(18) 0.0108(17)
C21 0.026(2) 0.025(2) 0.016(2) 0.0067(16) 0.0022(16) 0.0072(16)
C22 0.025(2) 0.0178(18) 0.017(2) 0.0073(16) 0.0074(16) 0.0077(15)
C23 0.030(2) 0.024(2) 0.019(2) 0.0102(17) 0.0067(17) 0.0079(17)
C24 0.053(3) 0.023(2) 0.018(2) 0.0068(17) 0.008(2) 0.0114(19)
C25 0.060(3) 0.030(2) 0.027(2) 0.0111(19) 0.023(2) 0.025(2)
C26 0.036(3) 0.035(2) 0.038(3) 0.015(2) 0.014(2) 0.023(2)
C27 0.029(2) 0.030(2) 0.026(2) 0.0080(18) 0.0062(18) 0.0150(17)
C28 0.025(2) 0.0189(19) 0.019(2) 0.0077(16) 0.0059(17) 0.0056(15)
C29 0.024(2) 0.028(2) 0.019(2) 0.0036(17) -0.0017(17) 0.0048(16)
C30 0.034(3) 0.034(2) 0.018(2) 0.0063(17) -0.0037(18) 0.0071(18)
C31 0.046(3) 0.037(2) 0.018(2) 0.0081(18) 0.009(2) 0.011(2)
C32 0.033(2) 0.041(2) 0.025(2) 0.0148(19) 0.0133(19) 0.0128(19)
C33 0.030(2) 0.028(2) 0.019(2) 0.0074(17) 0.0012(17) 0.0076(17)
C34 0.023(2) 0.0141(17) 0.0136(19) 0.0032(15) -0.0020(15) 0.0044(15)
C35 0.037(3) 0.029(2) 0.022(2) 0.0078(18) 0.0064(19) 0.0027(18)
C36 0.044(3) 0.029(2) 0.033(3) 0.011(2) 0.012(2) -0.006(2)
C37 0.037(3) 0.022(2) 0.033(3) 0.0043(19) -0.001(2) -0.0061(18)
C38 0.048(3) 0.022(2) 0.018(2) 0.0026(17) -0.0071(19) 0.0002(19)
C39 0.039(3) 0.022(2) 0.024(2) 0.0102(17) 0.0071(19) 0.0019(18)
C40 0.018(2) 0.0182(18) 0.0093(18) -0.0001(14) -0.0012(15) 0.0031(15)
C41 0.026(2) 0.0163(18) 0.0149(19) 0.0034(15) 0.0001(16) -0.0001(15)
C42 0.020(2) 0.029(2) 0.023(2) 0.0055(17) 0.0013(17) -0.0015(17)
C43 0.021(2) 0.033(2) 0.032(2) 0.0057(18) -0.0008(18) 0.0090(18)
C44 0.031(2) 0.028(2) 0.037(2) 0.0144(19) 0.0047(19) 0.0127(18)
C45 0.025(2) 0.026(2) 0.027(2) 0.0125(17) 0.0050(17) 0.0067(17)
O1 0.0269(15) 0.0191(13) 0.0163(13) 0.0021(10) 0.0003(12) 0.0074(11)
O2 0.0240(15) 0.0232(13) 0.0169(13) 0.0025(11) 0.0017(12) 0.0089(11)
O3 0.0183(14) 0.0177(12) 0.0131(13) 0.0028(10) 0.0026(11) 0.0030(10)
O4 0.0195(14) 0.0232(13) 0.0158(14) 0.0025(11) 0.0018(11) 0.0048(10)
P1 0.0199(5) 0.0182(5) 0.0133(5) 0.0044(4) 0.0018(4) 0.0068(4)
P2 0.0180(5) 0.0178(5) 0.0135(5) 0.0045(4) 0.0008(4) 0.0028(4)
Ru1 0.01734(16) 0.01604(15) 0.01087(15) 0.00258(12) 0.00067(12) 0.00452(12)
C46 0.037(3) 0.022(2) 0.023(2) 0.0067(17) 0.001(2) 0.0074(18)
C47 0.056(3) 0.041(3) 0.023(2) -0.0069(19) -0.008(2) 0.014(2)
C48 0.025(2) 0.0125(18) 0.020(2) 0.0069(15) -0.0003(18) 0.0018(16)
C49 0.031(2) 0.026(2) 0.019(2) 0.0008(16) -0.0020(17) 0.0085(17)
C50 0.023(2) 0.0173(18) 0.0131(19) 0.0047(15) 0.0031(15) 0.0013(15)
C51 0.027(2) 0.027(2) 0.024(2) 0.0110(17) 0.0063(18) 0.0104(17)
C52 0.024(2) 0.031(2) 0.037(2) 0.0215(19) 0.0084(19) 0.0095(17)
C53 0.027(2) 0.039(2) 0.044(3) 0.012(2) -0.013(2) 0.0077(19)
C54 0.040(3) 0.055(3) 0.043(3) 0.023(2) 0.012(2) 0.025(2)
C55 0.020(7) 0.006(7) 0.022(9) 0.004(6) -0.005(8) -0.002(6)
C56 0.021(8) 0.048(10) 0.016(8) 0.018(7) -0.003(7) -0.007(7)
C57 0.040(4) 0.066(7) 0.054(7) 0.047(6) -0.024(4) -0.019(4)
C58 0.081(8) 0.042(4) 0.039(6) 0.023(4) -0.034(5) -0.026(5)
C59 0.098(9) 0.023(3) 0.021(4) 0.004(3) -0.006(5) 0.000(5)
C60 0.075(7) 0.025(3) 0.015(4) -0.001(3) 0.002(5) 0.019(4)
C55A 0.041(6) 0.013(4) 0.019(4) 0.005(3) -0.001(4) 0.002(4)
C56A 0.029(4) 0.048(6) 0.028(5) 0.026(5) -0.006(4) -0.003(4)
C57A 0.040(4) 0.066(7) 0.054(7) 0.047(6) -0.024(4) -0.019(4)
C58A 0.081(8) 0.042(4) 0.039(6) 0.023(4) -0.034(5) -0.026(5)
C59A 0.098(9) 0.023(3) 0.021(4) 0.004(3) -0.006(5) 0.000(5)
C60A 0.075(7) 0.025(3) 0.015(4) -0.001(3) 0.002(5) 0.019(4)
C61 0.031(3) 0.018(2) 0.016(4) 0.008(2) 0.000(3) 0.0046(18)
C62 0.048(4) 0.026(3) 0.060(4) 0.007(3) 0.008(3) 0.019(3)
C63 0.073(5) 0.051(4) 0.071(5) 0.022(3) 0.027(4) 0.042(4)
C64 0.085(5) 0.023(3) 0.051(5) 0.009(3) 0.029(4) 0.019(3)
C65 0.088(5) 0.014(4) 0.031(4) 0.004(3) 0.003(4) 0.004(3)
C66 0.042(4) 0.019(4) 0.034(4) 0.006(3) 0.001(3) 0.011(3)
C61A 0.031(3) 0.018(2) 0.016(4) 0.008(2) 0.000(3) 0.0046(18)
C62A 0.048(4) 0.026(3) 0.060(4) 0.007(3) 0.008(3) 0.019(3)
C63A 0.073(5) 0.051(4) 0.071(5) 0.022(3) 0.027(4) 0.042(4)
C64A 0.085(5) 0.023(3) 0.051(5) 0.009(3) 0.029(4) 0.019(3)
C65A 0.088(5) 0.014(4) 0.031(4) 0.004(3) 0.003(4) 0.004(3)
C66A 0.042(4) 0.019(4) 0.034(4) 0.006(3) 0.001(3) 0.011(3)
C67 0.027(2) 0.0157(18) 0.0139(19) 0.0013(15) 0.0022(16) 0.0031(16)
C68 0.047(3) 0.030(2) 0.038(2) 0.0199(19) 0.017(2) 0.0180(19)
C69 0.047(3) 0.036(2) 0.044(3) 0.022(2) 0.024(2) 0.018(2)
C70 0.027(2) 0.036(2) 0.033(2) 0.0078(19) 0.0121(19) 0.0103(18)
C71 0.038(3) 0.035(2) 0.033(2) 0.0134(19) 0.007(2) 0.0196(19)
C72 0.033(2) 0.023(2) 0.026(2) 0.0113(17) 0.0079(18) 0.0085(17)
C73 0.023(2) 0.0205(19) 0.0156(19) 0.0083(16) -0.0012(16) 0.0019(15)
C74 0.025(2) 0.021(2) 0.026(2) 0.0110(17) -0.0009(18) 0.0023(16)
C75 0.044(3) 0.023(2) 0.024(2) 0.0047(17) 0.002(2) 0.0046(19)
C76 0.038(3) 0.032(2) 0.031(2) 0.012(2) -0.012(2) -0.011(2)
C77 0.027(2) 0.035(2) 0.038(3) 0.014(2) -0.004(2) -0.0014(19)
C78 0.026(2) 0.026(2) 0.028(2) 0.0091(17) -0.0012(18) 0.0033(17)
C79 0.019(2) 0.0228(19) 0.016(2) 0.0042(15) -0.0015(16) -0.0004(15)
C80 0.020(2) 0.028(2) 0.024(2) 0.0093(17) 0.0015(17) 0.0015(16)
C81 0.036(3) 0.042(2) 0.017(2) 0.0136(18) 0.0030(18) 0.004(2)
C82 0.034(3) 0.047(3) 0.020(2) 0.0057(19) 0.0116(19) 0.004(2)
C83 0.026(2) 0.033(2) 0.036(3) 0.0065(19) 0.008(2) 0.0091(18)
C84 0.030(2) 0.030(2) 0.020(2) 0.0059(17) 0.0027(18) 0.0090(17)
C85 0.024(2) 0.0217(19) 0.0129(19) 0.0034(15) -0.0002(16) 0.0076(16)
C86 0.026(2) 0.0194(19) 0.017(2) 0.0042(15) 0.0038(16) 0.0075(16)
C87 0.022(2) 0.032(2) 0.021(2) 0.0063(17) 0.0053(17) 0.0127(17)
C88 0.034(2) 0.027(2) 0.020(2) 0.0068(17) 0.0040(18) 0.0171(17)
C89 0.031(2) 0.026(2) 0.024(2) 0.0101(17) 0.0017(18) 0.0097(17)
C90 0.021(2) 0.024(2) 0.027(2) 0.0086(17) 0.0004(17) 0.0023(16)
O5 0.0300(16) 0.0213(13) 0.0161(14) 0.0003(10) -0.0014(12) 0.0085(11)
O6 0.0268(15) 0.0243(14) 0.0218(14) 0.0049(11) -0.0046(12) 0.0044(12)
O7 0.0213(14) 0.0167(12) 0.0159(13) 0.0038(10) 0.0005(11) 0.0051(10)
O8 0.0206(14) 0.0182(13) 0.0193(14) 0.0020(11) -0.0013(11) 0.0058(10)
P3 0.0241(6) 0.0163(5) 0.0228(5) 0.0062(4) -0.0040(4) 0.0031(4)
P4 0.0202(5) 0.0184(5) 0.0150(5) 0.0054(4) 0.0001(4) 0.0045(4)
Ru2 0.01948(17) 0.01568(15) 0.01344(16) 0.00262(12) -0.00120(12) 0.00414(12)
C91 0.167(10) 0.089(5) 0.088(6) 0.011(5) -0.004(6) 0.085(6)
C91A 0.167(10) 0.089(5) 0.088(6) 0.011(5) -0.004(6) 0.085(6)
C92 0.067(4) 0.076(4) 0.101(5) 0.002(3) 0.001(3) 0.021(3)
C92A 0.067(4) 0.076(4) 0.101(5) 0.002(3) 0.001(3) 0.021(3)
C93 0.067(4) 0.076(4) 0.101(5) 0.002(3) 0.001(3) 0.021(3)
C93A 0.067(4) 0.076(4) 0.101(5) 0.002(3) 0.001(3) 0.021(3)
O9 0.0667(5) 0.0762(4) 0.1010(4) 0.0019(11) 0.0008(11) 0.0212(7)
O9A 0.167(10) 0.089(5) 0.088(6) 0.011(5) -0.004(6) 0.085(6)

loop_
_atom_type_symbol
_atom_type_description
_atom_type_scat_dispersion_real
_atom_type_scat_dispersion_imag
_atom_type_scat_source
C C 0.0033 0.0016 'International Tables Vol C Tables 4.2.6.8 and 6.1.1.4'
H H 0.0000 0.0000 'International Tables Vol C Tables 4.2.6.8 and 6.1.1.4'
B B 0.0013 0.0007 'International Tables Vol C Tables 4.2.6.8 and 6.1.1.4'
F F 0.0171 0.0103 'International Tables Vol C Tables 4.2.6.8 and 6.1.1.4'
O O 0.0106 0.0060 'International Tables Vol C Tables 4.2.6.8 and 6.1.1.4'
P P 0.1023 0.0942 'International Tables Vol C Tables 4.2.6.8 and 6.1.1.4'
Ru Ru -1.2594 0.8363 'International Tables Vol C Tables 4.2.6.8 and 6.1.1.4'

loop_
_exptl_crystal_face_index_h
_exptl_crystal_face_index_k
_exptl_crystal_face_index_l
_exptl_crystal_face_perp_dist
_exptl_oxdiff_crystal_face_indexfrac_h
_exptl_oxdiff_crystal_face_indexfrac_k
_exptl_oxdiff_crystal_face_indexfrac_l
_exptl_oxdiff_crystal_face_x
_exptl_oxdiff_crystal_face_y
_exptl_oxdiff_crystal_face_z
4 17 10 0.0774 3.9932 17.0315 9.9844 -0.2111 -0.5793 0.8165
7 -21 22 0.1300 6.9929 -20.9983 22.0425 0.8302 -0.4911 -0.2244
-6 -19 -2 0.1050 -6.0000 -19.0216 -1.9829 0.2510 0.2950 -0.9193
17 3 -9 0.0973 17.0182 2.9811 -8.9824 0.3662 0.4039 0.8165
15 -16 -9 0.0992 15.0198 -16.0400 -8.9593 0.7463 0.6498 0.0942
-4 23 5 0.0682 -4.0100 23.0363 4.9642 -0.6142 -0.5254 0.6146
18 -6 -11 0.0973 18.0218 -6.0328 -10.9691 0.5899 0.6075 0.5498
-1 21 6 0.0672 -1.0083 21.0336 5.9712 -0.4745 -0.5163 0.6925
19 -5 -2 0.1066 19.0160 -5.0198 -1.9673 0.6542 0.2642 0.6909
18 -16 -1 0.1099 18.0163 -16.0307 -0.9536 0.8853 0.3702 0.2869
14 -23 0 0.1140 14.0138 -23.0352 0.0506 0.9370 0.4025 -0.1218
-18 -1 3 0.0596 -18.0151 -0.9865 2.9771 -0.4803 -0.2135 -0.8373
-19 6 2 0.0500 -19.0162 6.0209 1.9660 -0.6772 -0.2778 -0.6577
-4 25 -2 0.0814 -4.0054 25.0289 -2.0399 -0.7057 -0.2912 0.6326
12 8 11 0.0888 11.9997 8.0176 11.0078 0.2353 -0.4430 0.8913
-6 -17 22 0.1275 -6.0172 -16.9860 22.0191 0.3604 -0.6286 -0.6874
-12 -12 -3 0.0823 -12.0047 -12.0112 -3.0009 -0.0912 0.1987 -0.9688
-7 4 -25 0.1063 -6.9881 3.9742 -25.0200 -0.4576 0.8345 -0.3605
7 17 -22 0.0962 7.0180 16.9854 -22.0178 -0.3313 0.6350 0.7332
-10 7 21 0.1184 -10.0232 7.0432 20.9808 -0.3158 -0.9435 -0.0810
8 19 -8 0.0982 8.0085 19.0066 -8.0164 -0.2577 0.0913 0.9420
3 -10 27 0.1295 2.9847 -9.9761 27.0230 0.4927 -0.8531 -0.0082
17 -1 9 0.1016 17.0062 -0.9986 9.0266 0.5751 -0.2139 0.8079
15 -15 16 0.1140 15.0020 -15.0042 16.0443 0.8853 -0.2975 0.2999
9 -23 19 0.1340 8.9967 -23.0060 19.0474 0.9150 -0.3390 -0.2199
-3 25 -17 0.1069 -2.9941 25.0076 -17.0415 -0.7739 0.2754 0.5750
11 1 -23 0.1007 11.0241 0.9629 -22.9907 0.1474 0.9157 0.3786
-16 -5 -4 0.0661 -16.0080 -5.0021 -4.0161 -0.3753 0.1152 -0.9267
-17 1 -9 0.0643 -17.0062 0.9986 -9.0266 -0.5751 0.2139 -0.8079
15 -14 -12 0.1023 15.0216 -14.0418 -11.9626 0.6808 0.7346 0.1399
15 7 -14 0.1000 15.0197 6.9801 -13.9915 0.1835 0.5235 0.8231
-15 -7 14 0.0959 -15.0197 -6.9801 13.9915 -0.1835 -0.5235 -0.8231
12 -15 21 0.1186 11.9963 -14.9955 21.0411 0.8306 -0.5034 0.1969

loop_
_geom_angle_atom_site_label_1
_geom_angle_atom_site_label_2
_geom_angle_atom_site_label_3
_geom_angle
F1 B1 F2 109.2(3)
F1 B1 F3 110.3(4)
F1 B1 F4 111.2(4)
F3 B1 F2 109.8(3)
F4 B1 F2 107.6(4)
F4 B1 F3 108.7(3)
F6 B2 F5 109.1(3)
F7 B2 F5 110.5(4)
F7 B2 F6 109.7(4)
F7 B2 F8 109.8(3)
F8 B2 F5 109.9(4)
F8 B2 F6 107.9(4)
C2 C1 Ru1 171.8(3)
O1 C1 C2 118.7(4)
O1 C1 Ru1 54.18(16)
O2 C1 C2 122.3(4)
O2 C1 O1 119.0(3)
O2 C1 Ru1 64.99(18)
O3 C3 C4 126.4(3)
O3 C3 O4 119.9(3)
O4 C3 C4 113.7(3)
C6 C5 O4 113.5(3)
C6 C5 Ru1 128.8(3)
O4 C5 Ru1 117.6(2)
C7 C6 C5 131.1(3)
C6 C7 C8 126.0(3)
C6 C7 C9 119.6(3)
C9 C7 C8 114.4(3)
C11 C10 P1 119.7(3)
C15 C10 C11 118.6(3)
C15 C10 P1 121.4(3)
C12 C11 C10 120.5(4)
C11 C12 C13 119.3(4)
C14 C13 C12 121.2(4)
C13 C14 C15 120.1(4)
C14 C15 C10 120.3(4)
C17 C16 P1 119.8(3)
C21 C16 C17 119.1(3)
C21 C16 P1 121.0(3)
C18 C17 C16 120.3(4)
C17 C18 C19 120.2(3)
C20 C19 C18 119.8(3)
C19 C20 C21 119.8(4)
C16 C21 C20 120.8(3)
C23 C22 P1 117.4(3)
C27 C22 C23 118.4(3)
C27 C22 P1 123.5(3)
C24 C23 C22 120.2(4)
C25 C24 C23 119.8(4)
C24 C25 C26 120.2(4)
C27 C26 C25 120.5(4)
C26 C27 C22 120.9(4)
C29 C28 C33 118.3(3)
C29 C28 P2 121.1(3)
C33 C28 P2 120.5(3)
C28 C29 C30 120.4(4)
C31 C30 C29 120.6(4)
C30 C31 C32 119.7(4)
C33 C32 C31 119.8(4)
C32 C33 C28 121.3(4)
C35 C34 C39 118.2(3)
C35 C34 P2 124.4(3)
C39 C34 P2 117.4(3)
C34 C35 C36 120.3(3)
C37 C36 C35 120.6(3)
C38 C37 C36 119.5(3)
C37 C38 C39 120.7(4)
C38 C39 C34 120.7(3)
C41 C40 P2 120.6(3)
C45 C40 C41 118.0(3)
C45 C40 P2 121.3(3)
C42 C41 C40 120.9(3)
C41 C42 C43 119.9(3)
C44 C43 C42 119.9(4)
C43 C44 C45 120.7(3)
C44 C45 C40 120.5(3)
C1 O1 Ru1 95.8(2)
C1 O2 Ru1 85.6(2)
C3 O3 Ru1 111.9(2)
C3 O4 C5 112.2(3)
C10 P1 C16 103.61(16)
C10 P1 Ru1 113.34(11)
C16 P1 Ru1 116.47(12)
C22 P1 C10 108.87(16)
C22 P1 C16 103.56(16)
C22 P1 Ru1 110.27(11)
C28 P2 C34 105.36(15)
C28 P2 Ru1 111.62(11)
C34 P2 Ru1 118.27(11)
C40 P2 C28 103.10(16)
C40 P2 C34 103.03(16)
C40 P2 Ru1 113.94(11)
C5 Ru1 C1 131.21(14)
C5 Ru1 O1 101.40(12)
C5 Ru1 O2 160.58(12)
C5 Ru1 O3 78.29(12)
C5 Ru1 P1 94.08(10)
C5 Ru1 P2 91.77(10)
O1 Ru1 C1 29.99(11)
O1 Ru1 O2 59.39(9)
O1 Ru1 O3 179.22(9)
O1 Ru1 P1 89.25(6)
O1 Ru1 P2 94.03(6)
O2 Ru1 C1 29.44(10)
O2 Ru1 P1 83.58(6)
O2 Ru1 P2 92.38(6)
O3 Ru1 C1 150.24(12)
O3 Ru1 O2 120.88(9)
O3 Ru1 P1 90.05(6)
O3 Ru1 P2 86.70(6)
P1 Ru1 C1 84.61(7)
P1 Ru1 P2 172.60(3)
P2 Ru1 C1 94.93(7)
C47 C46 Ru2 173.7(3)
O5 C46 C47 119.5(4)
O5 C46 Ru2 54.28(17)
O6 C46 C47 121.7(4)
O6 C46 O5 118.8(3)
O6 C46 Ru2 64.50(19)
O7 C48 C49 125.4(3)
O7 C48 O8 119.8(3)
O8 C48 C49 114.8(3)
C51 C50 Ru2 128.5(3)
O8 C50 C51 113.6(3)
O8 C50 Ru2 117.8(2)
C52 C51 C50 130.6(4)
C51 C52 C53 125.9(4)
C51 C52 C54 119.3(4)
C54 C52 C53 114.8(4)
C56 C55 C60 120.0
C56 C55 P3 116.5(6)
C60 C55 P3 123.3(6)
C57 C56 C55 120.0
C58 C57 C56 120.0
C57 C58 C59 120.0
C58 C59 C60 120.0
C59 C60 C55 120.0
C56A C55A C60A 120.0
C56A C55A P3 122.2(4)
C60A C55A P3 116.9(4)
C57A C56A C55A 120.0
C58A C57A C56A 120.0
C57A C58A C59A 120.0
C60A C59A C58A 120.0
C59A C60A C55A 120.0
C62 C61 C66 120.0
C62 C61 P3 119.1(2)
C66 C61 P3 120.9(2)
C63 C62 C61 120.0
C64 C63 C62 120.0
C63 C64 C65 120.0
C66 C65 C64 120.0
C65 C66 C61 120.0
C62A C61A C66A 120.0
C62A C61A P3 128.0(6)
C66A C61A P3 111.6(6)
C63A C62A C61A 120.0
C64A C63A C62A 120.0
C63A C64A C65A 120.0
C64A C65A C66A 120.0
C65A C66A C61A 120.0
C68 C67 P3 120.7(3)
C72 C67 C68 118.1(4)
C72 C67 P3 121.1(3)
C69 C68 C67 120.7(4)
C68 C69 C70 120.3(4)
C71 C70 C69 120.2(4)
C70 C71 C72 119.7(4)
C71 C72 C67 121.0(3)
C74 C73 P4 117.8(3)
C78 C73 C74 119.6(3)
C78 C73 P4 122.0(3)
C75 C74 C73 120.0(4)
C74 C75 C76 120.2(4)
C77 C76 C75 120.3(4)
C76 C77 C78 119.6(4)
C73 C78 C77 120.3(4)
C80 C79 C84 118.5(3)
C80 C79 P4 121.1(3)
C84 C79 P4 120.1(3)
C81 C80 C79 120.4(4)
C82 C81 C80 120.5(4)
C81 C82 C83 119.5(4)
C84 C83 C82 120.1(4)
C83 C84 C79 121.0(4)
C86 C85 C90 119.4(3)
C86 C85 P4 120.1(3)
C90 C85 P4 120.5(3)
C85 C86 C87 120.3(3)
C88 C87 C86 119.5(4)
C87 C88 C89 120.2(4)
C90 C89 C88 120.6(3)
C89 C90 C85 119.9(4)
C46 O5 Ru2 96.0(2)
C46 O6 Ru2 85.8(2)
C48 O7 Ru2 111.7(2)
C48 O8 C50 112.5(3)
C55 P3 Ru2 109.4(4)
C55A P3 C55 13.6(5)
C55A P3 C61 108.3(3)
C55A P3 C67 106.9(3)
C55A P3 Ru2 110.1(3)
C61 P3 C55 119.6(4)
C61 P3 Ru2 111.72(13)
C61A P3 C55 108.6(5)
C61A P3 C55A 98.2(4)
C61A P3 C61 12.3(4)
C61A P3 C67 101.0(4)
C61A P3 Ru2 122.9(3)
C67 P3 C55 95.8(4)
C67 P3 C61 103.86(17)
C67 P3 Ru2 115.62(11)
C73 P4 Ru2 110.41(11)
C79 P4 C73 108.56(16)
C79 P4 Ru2 113.93(11)
C85 P4 C73 102.71(16)
C85 P4 C79 104.24(16)
C85 P4 Ru2 116.14(12)
C50 Ru2 C46 131.83(14)
C50 Ru2 O5 102.16(13)
C50 Ru2 O6 161.52(13)
C50 Ru2 O7 78.19(13)
C50 Ru2 P3 93.37(10)
C50 Ru2 P4 92.25(10)
O5 Ru2 C46 29.68(12)
O5 Ru2 O6 59.37(10)
O5 Ru2 O7 178.81(9)
O5 Ru2 P3 91.06(7)
O5 Ru2 P4 90.95(7)
O6 Ru2 C46 29.69(11)
O6 Ru2 P3 87.00(6)
O6 Ru2 P4 88.71(6)
O7 Ru2 C46 149.94(12)
O7 Ru2 O6 120.27(9)
O7 Ru2 P3 87.78(6)
O7 Ru2 P4 90.17(6)
P3 Ru2 C46 88.82(8)
P4 Ru2 C46 89.87(8)
P4 Ru2 P3 173.50(4)
C93 C91 C92 119.5(6)
O9 C91 C92 119.5(7)
O9 C91 C93 121.0(7)
C92A C91A C93A 117.5(7)
O9A C91A C92A 120.8(9)
O9A C91A C93A 121.7(9)
C95 C94 C96 116.8(8)
O10 C94 C95 119.3(9)
O10 C94 C96 123.9(9)
C95A C94A C96A 117.1(7)
O10A C94A C95A 121.6(8)
O10A C94A C96A 121.3(8)
O11 C98 C97 106.1(13)
O11 C99 C100 101.2(13)
C99 O11 C98 105.3(12)

loop_
_geom_bond_atom_site_label_1
_geom_bond_atom_site_label_2
_geom_bond_distance
B1 F1 1.357(5)
B1 F2 1.388(5)
B1 F3 1.378(5)
B1 F4 1.375(5)
B2 F5 1.379(5)
B2 F6 1.379(5)
B2 F7 1.363(5)
B2 F8 1.377(5)
C1 C2 1.497(5)
C1 O1 1.278(4)
C1 O2 1.254(4)
C1 Ru1 2.543(3)
C3 C4 1.484(5)
C3 O3 1.222(4)
C3 O4 1.348(4)
C5 C6 1.415(5)
C5 O4 1.418(4)
C5 Ru1 1.843(4)
C6 C7 1.350(5)
C7 C8 1.501(5)
C7 C9 1.498(5)
C10 C11 1.399(5)
C10 C15 1.396(5)
C10 P1 1.820(3)
C11 C12 1.384(5)
C12 C13 1.387(6)
C13 C14 1.354(6)
C14 C15 1.390(5)
C16 C17 1.394(5)
C16 C21 1.382(5)
C16 P1 1.821(4)
C17 C18 1.371(5)
C18 C19 1.393(5)
C19 C20 1.381(5)
C20 C21 1.383(5)
C22 C23 1.398(5)
C22 C27 1.385(5)
C22 P1 1.817(3)
C23 C24 1.388(5)
C24 C25 1.372(6)
C25 C26 1.374(6)
C26 C27 1.365(5)
C28 C29 1.390(5)
C28 C33 1.397(5)
C28 P2 1.817(3)
C29 C30 1.391(5)
C30 C31 1.374(6)
C31 C32 1.390(6)
C32 C33 1.376(5)
C34 C35 1.379(5)
C34 C39 1.392(5)
C34 P2 1.824(3)
C35 C36 1.384(5)
C36 C37 1.370(5)
C37 C38 1.362(5)
C38 C39 1.370(5)
C40 C41 1.405(5)
C40 C45 1.388(5)
C40 P2 1.810(4)
C41 C42 1.376(5)
C42 C43 1.380(5)
C43 C44 1.371(5)
C44 C45 1.381(5)
O1 Ru1 2.073(2)
O2 Ru1 2.312(2)
O3 Ru1 2.116(2)
P1 Ru1 2.3836(9)
P2 Ru1 2.3963(9)
C46 C47 1.501(5)
C46 O5 1.265(5)
C46 O6 1.262(5)
C46 Ru2 2.542(4)
C48 C49 1.470(5)
C48 O7 1.240(4)
C48 O8 1.343(4)
C50 C51 1.432(5)
C50 O8 1.411(4)
C50 Ru2 1.853(4)
C51 C52 1.338(5)
C52 C53 1.500(6)
C52 C54 1.487(5)
C55 C56 1.3900
C55 C60 1.3900
C55 P3 1.953(9)
C56 C57 1.3900
C57 C58 1.3900
C58 C59 1.3900
C59 C60 1.3900
C55A C56A 1.3900
C55A C60A 1.3900
C55A P3 1.787(5)
C56A C57A 1.3900
C57A C58A 1.3900
C58A C59A 1.3900
C59A C60A 1.3900
C61 C62 1.3900
C61 C66 1.3900
C61 P3 1.865(3)
C62 C63 1.3900
C63 C64 1.3900
C64 C65 1.3900
C65 C66 1.3900
C61A C62A 1.3900
C61A C66A 1.3900
C61A P3 1.759(7)
C62A C63A 1.3900
C63A C64A 1.3900
C64A C65A 1.3900
C65A C66A 1.3900
C67 C68 1.404(5)
C67 C72 1.383(5)
C67 P3 1.813(4)
C68 C69 1.359(6)
C69 C70 1.383(6)
C70 C71 1.369(5)
C71 C72 1.382(5)
C73 C74 1.393(5)
C73 C78 1.384(5)
C73 P4 1.833(3)
C74 C75 1.373(5)
C75 C76 1.385(6)
C76 C77 1.378(6)
C77 C78 1.387(5)
C79 C80 1.388(5)
C79 C84 1.394(5)
C79 P4 1.822(4)
C80 C81 1.385(5)
C81 C82 1.374(6)
C82 C83 1.391(6)
C83 C84 1.369(5)
C85 C86 1.382(5)
C85 C90 1.399(5)
C85 P4 1.810(4)
C86 C87 1.399(5)
C87 C88 1.371(5)
C88 C89 1.388(5)
C89 C90 1.367(5)
O5 Ru2 2.075(2)
O6 Ru2 2.300(2)
O7 Ru2 2.113(2)
P3 Ru2 2.3839(9)
P4 Ru2 2.3787(9)
C91 C92 1.483(7)
C91 C93 1.453(7)
C91 O9 1.253(7)
C91A C92A 1.507(9)
C91A C93A 1.510(9)
C91A O9A 1.228(7)
C94 C95 1.518(9)
C94 C96 1.523(9)
C94 O10 1.225(9)
C94A C95A 1.435(8)
C94A C96A 1.540(8)
C94A O10A 1.264(8)
C97 C98 1.509(10)
C98 O11 1.494(10)
C99 C100 1.517(10)
C99 O11 1.470(10)

loop_
_diffrn_oxdiff_twin_id
_diffrn_oxdiff_twin_ratio
_diffrn_oxdiff_twin_reflns_isolated
_diffrn_oxdiff_twin_reflns_overlapped
1 0.4507 21728 9378
2 0.5493 21721 9378
